data_4105896
loop_
_publ_author_name
'J\'er\^ome Long'
'Fatemah Habib'
'Po-Heng Lin'
'Ilia Korobkov'
'Gary Enright'
'Liviu Ungur'
'Wolfgang Wernsdorfer'
'Liviu F. Chibotaru'
'Muralee Murugesu'

_publ_section_title
;
 Single-Molecule Magnet Behavior for an Antiferromagnetically
 Superexchange-Coupled Dinuclear Dysprosium(III) Complex
;
_journal_name_full 'Journal of the American Chemical Society'
_journal_page_first 5319
_journal_page_last 5328
_journal_paper_doi 10.1021/ja109706y
_journal_volume 133
_journal_year 2011
_chemical_formula_sum 'C40 H46 Eu2 N8 O14'
_chemical_formula_weight 1166.77
_chemical_name_systematic
; 
 ? 
;
_space_group_IT_number 2
_symmetry_cell_setting triclinic
_symmetry_space_group_name_Hall '-P 1'
_symmetry_space_group_name_H-M 'P -1'
_atom_sites_solution_hydrogens geom
_atom_sites_solution_primary direct
_atom_sites_solution_secondary difmap
_audit_creation_method SHELXL-97
_cell_angle_alpha 65.341(2)
_cell_angle_beta 64.813(2)
_cell_angle_gamma 80.419(2)
_cell_formula_units_Z 1
_cell_length_a 10.5977(5)
_cell_length_b 10.6420(5)
_cell_length_c 11.5192(6)
_cell_measurement_reflns_used 9973
_cell_measurement_temperature 200(2)
_cell_measurement_theta_max 30.50
_cell_measurement_theta_min 2.34
_cell_volume 1068.32(9)
_computing_cell_refinement 'APEX II, Bruker (2009)'
_computing_data_collection 'APEX II, Bruker (2009)'
_computing_data_reduction 'XPREP, Bruker (2009)'
_computing_molecular_graphics 'SHELXTL, Bruker (2004)'
_computing_publication_material 'SHELXTL, Bruker (2004)'
_computing_structure_refinement 'SHELXL-97 (Sheldrick, 2008)'
_computing_structure_solution 'SHELXS-97 (Sheldrick, 2008)'
_diffrn_ambient_temperature 200(2)
_diffrn_measured_fraction_theta_full 0.943
_diffrn_measured_fraction_theta_max 0.943
_diffrn_measurement_device_type 'CCD area detector'
_diffrn_measurement_method 'phi and omega scans'
_diffrn_radiation_monochromator graphite
_diffrn_radiation_source 'fine-focus sealed tube'
_diffrn_radiation_type MoK\a
_diffrn_radiation_wavelength 0.71073
_diffrn_reflns_av_R_equivalents 0.0195
_diffrn_reflns_av_sigmaI/netI 0.0208
_diffrn_reflns_limit_h_max 14
_diffrn_reflns_limit_h_min -15
_diffrn_reflns_limit_k_max 15
_diffrn_reflns_limit_k_min -15
_diffrn_reflns_limit_l_max 16
_diffrn_reflns_limit_l_min -16
_diffrn_reflns_number 19057
_diffrn_reflns_theta_full 30.54
_diffrn_reflns_theta_max 30.54
_diffrn_reflns_theta_min 2.12
_exptl_absorpt_coefficient_mu 2.986
_exptl_absorpt_correction_T_max 0.7158
_exptl_absorpt_correction_T_min 0.5467
_exptl_absorpt_correction_type multi-scan
_exptl_absorpt_process_details 'SADABS, Bruker (2003)'
_exptl_crystal_colour yellow
_exptl_crystal_density_diffrn 1.814
_exptl_crystal_description block
_exptl_crystal_F_000 580
_exptl_crystal_size_max 0.23
_exptl_crystal_size_mid 0.14
_exptl_crystal_size_min 0.12
_refine_diff_density_max 0.954
_refine_diff_density_min -0.886
_refine_diff_density_rms 0.090
_refine_ls_extinction_method none
_refine_ls_goodness_of_fit_ref 1.058
_refine_ls_hydrogen_treatment constr
_refine_ls_matrix_type full
_refine_ls_number_parameters 289
_refine_ls_number_reflns 6170
_refine_ls_number_restraints 0
_refine_ls_restrained_S_all 1.058
_refine_ls_R_factor_all 0.0194
_refine_ls_R_factor_gt 0.0181
_refine_ls_shift/su_max 0.001
_refine_ls_shift/su_mean 0.000
_refine_ls_structure_factor_coef Fsqd
_refine_ls_weighting_details 'calc w=1/[\s^2^(Fo^2^)+(0.0253P)^2^+0.3377P] where P=(Fo^2^+2Fc^2^)/3'
_refine_ls_weighting_scheme calc
_refine_ls_wR_factor_gt 0.0440
_refine_ls_wR_factor_ref 0.0447
_reflns_number_gt 5886
_reflns_number_total 6170
_reflns_threshold_expression >2sigma(I)
_cod_data_source_file ja109706y_si_Eu2.cif
_cod_data_source_block mm008a
_cod_database_code 4105896

loop_
_symmetry_equiv_pos_as_xyz
'x, y, z'
'-x, -y, -z'

loop_
_atom_site_label
_atom_site_type_symbol
_atom_site_fract_x
_atom_site_fract_y
_atom_site_fract_z
_atom_site_U_iso_or_equiv
_atom_site_adp_type
_atom_site_occupancy
_atom_site_symmetry_multiplicity
_atom_site_calc_flag
_atom_site_refinement_flags
Eu1 Eu 0.649559(7) 0.580112(8) -0.000901(7) 0.01666(3) Uani 1 1 d .
N1 N 0.89291(15) 0.48538(17) -0.09391(15) 0.0227(3) Uani 1 1 d .
N2 N 0.80461(15) 0.73081(16) -0.25225(15) 0.0229(3) Uani 1 1 d .
H2A H 0.7969 0.6938 -0.3092 0.027 Uiso 1 1 calc R
N3 N 0.52630(16) 0.79232(16) -0.11721(15) 0.0232(3) Uani 1 1 d .
N4 N 0.68304(17) 0.74551(18) 0.13189(17) 0.0286(3) Uani 1 1 d .
O1 O 0.67795(13) 0.40070(14) 0.17497(13) 0.0257(3) Uani 1 1 d .
O2 O 0.57164(14) 0.18759(15) 0.43591(14) 0.0310(3) Uani 1 1 d .
O3 O 0.40355(12) 0.54210(13) 0.10649(12) 0.0198(2) Uani 1 1 d .
O4 O 0.22808(19) 0.43701(16) 0.38501(15) 0.0388(4) Uani 1 1 d .
O5 O 0.77071(15) 0.74877(17) 0.01321(14) 0.0338(3) Uani 1 1 d .
O6 O 0.57223(14) 0.67716(17) 0.18418(15) 0.0335(3) Uani 1 1 d .
O7 O 0.7060(2) 0.8054(2) 0.1904(2) 0.0585(6) Uani 1 1 d .
C1 C 0.73615(18) 0.27979(19) 0.19440(18) 0.0219(3) Uani 1 1 d .
C2 C 0.68219(19) 0.1674(2) 0.32538(18) 0.0249(3) Uani 1 1 d .
C3 C 0.7316(2) 0.0358(2) 0.3426(2) 0.0311(4) Uani 1 1 d .
H3A H 0.6888 -0.0386 0.4292 0.037 Uiso 1 1 calc R
C4 C 0.8439(2) 0.0094(2) 0.2350(2) 0.0322(4) Uani 1 1 d .
H4A H 0.8758 -0.0823 0.2474 0.039 Uiso 1 1 calc R
C5 C 0.9074(2) 0.1177(2) 0.1112(2) 0.0281(4) Uani 1 1 d .
H5A H 0.9877 0.1015 0.0399 0.034 Uiso 1 1 calc R
C6 C 0.85501(18) 0.2523(2) 0.08867(18) 0.0230(3) Uani 1 1 d .
C7 C 0.6091(3) 0.2714(3) 0.4871(2) 0.0414(5) Uani 1 1 d .
H7A H 0.5275 0.2825 0.5650 0.062 Uiso 1 1 calc R
H7B H 0.6417 0.3624 0.4125 0.062 Uiso 1 1 calc R
H7C H 0.6836 0.2266 0.5189 0.062 Uiso 1 1 calc R
C8 C 0.92959(17) 0.3601(2) -0.04458(18) 0.0242(3) Uani 1 1 d .
H8A H 1.0161 0.3348 -0.1022 0.029 Uiso 1 1 calc R
C9 C 0.99429(19) 0.5710(2) -0.23240(19) 0.0291(4) Uani 1 1 d .
H9A H 0.9991 0.5376 -0.3025 0.035 Uiso 1 1 calc R
H9B H 1.0880 0.5622 -0.2307 0.035 Uiso 1 1 calc R
C10 C 0.95242(18) 0.7203(2) -0.27266(18) 0.0265(4) Uani 1 1 d .
H10A H 0.9665 0.7596 -0.2148 0.032 Uiso 1 1 calc R
H10B H 1.0112 0.7736 -0.3714 0.032 Uiso 1 1 calc R
C11 C 0.7573(2) 0.8738(2) -0.29628(19) 0.0283(4) Uani 1 1 d .
H11A H 0.8110 0.9243 -0.3971 0.034 Uiso 1 1 calc R
H11B H 0.7724 0.9212 -0.2452 0.034 Uiso 1 1 calc R
C12 C 0.6033(2) 0.8730(2) -0.26609(19) 0.0290(4) Uani 1 1 d .
H12A H 0.5686 0.9689 -0.2914 0.035 Uiso 1 1 calc R
H12B H 0.5891 0.8314 -0.3222 0.035 Uiso 1 1 calc R
C13 C 0.40814(19) 0.83875(19) -0.05692(19) 0.0242(3) Uani 1 1 d .
H13A H 0.3782 0.9233 -0.1109 0.029 Uiso 1 1 calc R
C14 C 0.31945(16) 0.62749(18) 0.16505(17) 0.0198(3) Uani 1 1 d .
C15 C 0.31589(17) 0.77044(19) 0.08952(18) 0.0218(3) Uani 1 1 d .
C16 C 0.2205(2) 0.8545(2) 0.1527(2) 0.0296(4) Uani 1 1 d .
H16A H 0.2168 0.9501 0.0990 0.035 Uiso 1 1 calc R
C17 C 0.1319(2) 0.8005(3) 0.2917(2) 0.0374(5) Uani 1 1 d .
H17A H 0.0688 0.8585 0.3341 0.045 Uiso 1 1 calc R
C18 C 0.1364(2) 0.6616(2) 0.3676(2) 0.0354(4) Uani 1 1 d .
H18A H 0.0753 0.6236 0.4631 0.042 Uiso 1 1 calc R
C19 C 0.2288(2) 0.5759(2) 0.30729(18) 0.0266(4) Uani 1 1 d .
C20 C 0.3032(5) 0.3992(4) 0.4659(5) 0.0883(14) Uani 1 1 d .
H20A H 0.2953 0.2989 0.5185 0.132 Uiso 1 1 calc R
H20B H 0.2666 0.4463 0.5307 0.132 Uiso 1 1 calc R
H20C H 0.4014 0.4254 0.4063 0.132 Uiso 1 1 calc R

loop_
_atom_site_aniso_label
_atom_site_aniso_U_11
_atom_site_aniso_U_22
_atom_site_aniso_U_33
_atom_site_aniso_U_23
_atom_site_aniso_U_13
_atom_site_aniso_U_12
Eu1 0.01737(4) 0.01616(5) 0.01563(4) -0.00511(3) -0.00593(3) -0.00243(3)
N1 0.0196(6) 0.0260(8) 0.0198(6) -0.0073(6) -0.0057(5) -0.0031(5)
N2 0.0238(6) 0.0246(8) 0.0202(6) -0.0070(6) -0.0078(5) -0.0063(5)
N3 0.0258(7) 0.0208(7) 0.0194(6) -0.0035(6) -0.0091(5) -0.0023(5)
N4 0.0321(8) 0.0298(9) 0.0290(7) -0.0148(7) -0.0122(6) -0.0033(6)
O1 0.0267(6) 0.0245(7) 0.0206(6) -0.0062(5) -0.0085(5) 0.0044(5)
O2 0.0306(7) 0.0317(8) 0.0234(6) -0.0063(6) -0.0067(5) -0.0049(5)
O3 0.0197(5) 0.0190(6) 0.0210(5) -0.0098(5) -0.0057(4) -0.0013(4)
O4 0.0643(10) 0.0251(8) 0.0249(6) -0.0046(6) -0.0158(7) -0.0130(7)
O5 0.0319(7) 0.0414(9) 0.0291(7) -0.0176(6) -0.0041(5) -0.0137(6)
O6 0.0292(6) 0.0426(9) 0.0316(7) -0.0218(6) -0.0037(5) -0.0096(6)
O7 0.0627(11) 0.0781(15) 0.0535(10) -0.0443(11) -0.0119(9) -0.0257(10)
C1 0.0237(7) 0.0220(8) 0.0217(7) -0.0066(7) -0.0122(6) 0.0001(6)
C2 0.0268(8) 0.0250(9) 0.0227(8) -0.0061(7) -0.0117(6) -0.0023(7)
C3 0.0376(10) 0.0252(10) 0.0302(9) -0.0037(8) -0.0192(8) -0.0028(8)
C4 0.0393(10) 0.0222(9) 0.0408(11) -0.0118(8) -0.0230(9) 0.0048(8)
C5 0.0295(8) 0.0277(10) 0.0345(9) -0.0158(8) -0.0173(7) 0.0051(7)
C6 0.0230(7) 0.0245(9) 0.0249(8) -0.0104(7) -0.0120(6) 0.0016(6)
C7 0.0427(11) 0.0525(15) 0.0302(10) -0.0201(10) -0.0096(9) -0.0049(10)
C8 0.0196(7) 0.0314(10) 0.0237(8) -0.0127(7) -0.0088(6) 0.0015(6)
C9 0.0217(8) 0.0346(11) 0.0219(8) -0.0074(8) -0.0024(6) -0.0041(7)
C10 0.0219(7) 0.0307(10) 0.0211(7) -0.0059(7) -0.0040(6) -0.0091(7)
C11 0.0319(9) 0.0233(9) 0.0223(8) -0.0009(7) -0.0089(7) -0.0082(7)
C12 0.0317(9) 0.0267(10) 0.0195(8) -0.0003(7) -0.0099(7) -0.0017(7)
C13 0.0307(8) 0.0187(8) 0.0249(8) -0.0063(7) -0.0149(7) 0.0010(6)
C14 0.0182(7) 0.0222(8) 0.0214(7) -0.0106(6) -0.0073(6) -0.0012(6)
C15 0.0227(7) 0.0219(8) 0.0236(7) -0.0102(7) -0.0111(6) 0.0021(6)
C16 0.0310(9) 0.0267(10) 0.0353(9) -0.0169(8) -0.0148(8) 0.0076(7)
C17 0.0347(10) 0.0411(13) 0.0374(10) -0.0264(10) -0.0060(8) 0.0048(9)
C18 0.0382(10) 0.0384(12) 0.0268(9) -0.0195(9) -0.0019(8) -0.0044(9)
C19 0.0314(9) 0.0260(9) 0.0218(8) -0.0104(7) -0.0066(7) -0.0064(7)
C20 0.150(4) 0.0436(18) 0.137(4) -0.036(2) -0.125(3) 0.030(2)

loop_
_atom_type_symbol
_atom_type_description
_atom_type_scat_dispersion_real
_atom_type_scat_dispersion_imag
_atom_type_scat_source
C C 0.0033 0.0016 'International Tables Vol C Tables 4.2.6.8 and 6.1.1.4'
H H 0.0000 0.0000 'International Tables Vol C Tables 4.2.6.8 and 6.1.1.4'
N N 0.0061 0.0033 'International Tables Vol C Tables 4.2.6.8 and 6.1.1.4'
O O 0.0106 0.0060 'International Tables Vol C Tables 4.2.6.8 and 6.1.1.4'
Eu Eu -0.1578 3.6682 'International Tables Vol C Tables 4.2.6.8 and 6.1.1.4'

loop_
_geom_angle_atom_site_label_1
_geom_angle_atom_site_label_2
_geom_angle_atom_site_label_3
_geom_angle
_geom_angle_site_symmetry_1
_geom_angle_site_symmetry_3
O1 Eu1 O3 98.81(5) . 2_665
O1 Eu1 O3 91.24(5) . .
O3 Eu1 O3 72.74(4) 2_665 .
O1 Eu1 O5 95.38(5) . .
O3 Eu1 O5 157.35(4) 2_665 .
O3 Eu1 O5 124.66(4) . .
O1 Eu1 O6 78.11(5) . .
O3 Eu1 O6 149.64(4) 2_665 .
O3 Eu1 O6 77.11(4) . .
O5 Eu1 O6 51.16(4) . .
O1 Eu1 N1 72.03(5) . .
O3 Eu1 N1 83.23(4) 2_665 .
O3 Eu1 N1 148.32(4) . .
O5 Eu1 N1 84.48(5) . .
O6 Eu1 N1 123.04(5) . .
O1 Eu1 N3 156.06(5) . .
O3 Eu1 N3 89.27(5) 2_665 .
O3 Eu1 N3 69.58(4) . .
O5 Eu1 N3 84.76(5) . .
O6 Eu1 N3 83.54(5) . .
N1 Eu1 N3 131.59(5) . .
O1 Eu1 N2 136.83(5) . .
O3 Eu1 N2 84.31(4) 2_665 .
O3 Eu1 N2 129.87(5) . .
O5 Eu1 N2 73.29(4) . .
O6 Eu1 N2 118.78(5) . .
N1 Eu1 N2 65.58(5) . .
N3 Eu1 N2 66.11(5) . .
O1 Eu1 N4 84.76(5) . .
O3 Eu1 N4 173.26(4) 2_665 .
O3 Eu1 N4 101.58(4) . .
O5 Eu1 N4 25.74(4) . .
O6 Eu1 N4 25.54(4) . .
N1 Eu1 N4 103.36(5) . .
N3 Eu1 N4 85.26(5) . .
N2 Eu1 N4 97.04(5) . .
O1 Eu1 C14 96.91(5) . .
O3 Eu1 C14 91.79(4) 2_665 .
O3 Eu1 C14 20.90(4) . .
O5 Eu1 C14 103.97(4) . .
O6 Eu1 C14 59.13(4) . .
N1 Eu1 C14 166.89(5) . .
N3 Eu1 C14 60.14(5) . .
N2 Eu1 C14 126.14(5) . .
N4 Eu1 C14 82.07(4) . .
O1 Eu1 Eu1 96.22(4) . 2_665
O3 Eu1 Eu1 36.46(3) 2_665 2_665
O3 Eu1 Eu1 36.28(3) . 2_665
O5 Eu1 Eu1 157.78(4) . 2_665
O6 Eu1 Eu1 113.33(3) . 2_665
N1 Eu1 Eu1 117.16(3) . 2_665
N3 Eu1 Eu1 77.00(3) . 2_665
N2 Eu1 Eu1 109.72(3) . 2_665
N4 Eu1 Eu1 137.75(3) . 2_665
C14 Eu1 Eu1 55.81(3) . 2_665
C8 N1 C9 114.51(15) . .
C8 N1 Eu1 125.74(11) . .
C9 N1 Eu1 118.46(12) . .
C11 N2 C10 113.05(14) . .
C11 N2 Eu1 112.71(10) . .
C10 N2 Eu1 110.81(11) . .
C13 N3 C12 116.93(16) . .
C13 N3 Eu1 126.44(12) . .
C12 N3 Eu1 116.51(12) . .
O7 N4 O6 122.29(17) . .
O7 N4 O5 121.30(17) . .
O6 N4 O5 116.41(14) . .
O7 N4 Eu1 173.91(17) . .
O6 N4 Eu1 59.58(8) . .
O5 N4 Eu1 57.21(8) . .
C1 O1 Eu1 137.32(11) . .
C2 O2 C7 112.71(15) . .
C14 O3 Eu1 127.02(10) . 2_665
C14 O3 Eu1 119.85(9) . .
Eu1 O3 Eu1 107.26(4) 2_665 .
C19 O4 C20 115.3(2) . .
N4 O5 Eu1 97.05(10) . .
N4 O6 Eu1 94.88(10) . .
O1 C1 C6 122.93(16) . .
O1 C1 C2 120.61(16) . .
C6 C1 C2 116.46(17) . .
C3 C2 O2 118.66(17) . .
C3 C2 C1 121.19(17) . .
O2 C2 C1 120.01(17) . .
C2 C3 C4 121.15(19) . .
C5 C4 C3 119.19(19) . .
C4 C5 C6 120.74(18) . .
C5 C6 C1 120.78(17) . .
C5 C6 C8 116.86(16) . .
C1 C6 C8 122.34(17) . .
N1 C8 C6 127.73(16) . .
N1 C9 C10 110.63(15) . .
N2 C10 C9 109.53(15) . .
N2 C11 C12 108.82(15) . .
N3 C12 C11 109.05(15) . .
N3 C13 C15 124.42(17) . .
O3 C14 C15 122.51(15) . .
O3 C14 C19 120.67(16) . .
C15 C14 C19 116.82(15) . .
O3 C14 Eu1 39.25(7) . .
C15 C14 Eu1 98.03(10) . .
C19 C14 Eu1 132.92(13) . .
C14 C15 C16 120.58(16) . .
C14 C15 C13 122.67(15) . .
C16 C15 C13 116.74(17) . .
C17 C16 C15 121.1(2) . .
C18 C17 C16 118.89(18) . .
C17 C18 C19 121.17(18) . .
O4 C19 C18 119.69(17) . .
O4 C19 C14 118.91(16) . .
C18 C19 C14 121.32(19) . .

loop_
_geom_bond_atom_site_label_1
_geom_bond_atom_site_label_2
_geom_bond_distance
_geom_bond_site_symmetry_2
Eu1 O1 2.2226(13) .
Eu1 O3 2.3736(11) 2_665
Eu1 O3 2.3832(11) .
Eu1 O5 2.4668(13) .
Eu1 O6 2.5204(13) .
Eu1 N1 2.5493(15) .
Eu1 N3 2.5660(16) .
Eu1 N2 2.5706(14) .
Eu1 N4 2.9121(15) .
Eu1 C14 3.2668(16) .
Eu1 Eu1 3.8301(2) 2_665
N1 C8 1.278(3) .
N1 C9 1.478(2) .
N2 C11 1.464(3) .
N2 C10 1.474(2) .
N3 C13 1.279(2) .
N3 C12 1.469(2) .
N4 O7 1.212(2) .
N4 O6 1.260(2) .
N4 O5 1.274(2) .
O1 C1 1.304(2) .
O2 C2 1.384(2) .
O2 C7 1.434(3) .
O3 C14 1.3437(19) .
O3 Eu1 2.3735(11) 2_665
O4 C19 1.371(2) .
O4 C20 1.369(3) .
C1 C6 1.423(2) .
C1 C2 1.422(3) .
C2 C3 1.374(3) .
C3 C4 1.398(3) .
C4 C5 1.373(3) .
C5 C6 1.405(3) .
C6 C8 1.448(3) .
C9 C10 1.504(3) .
C11 C12 1.517(3) .
C13 C15 1.463(2) .
C14 C15 1.406(3) .
C14 C19 1.412(2) .
C15 C16 1.403(2) .
C16 C17 1.381(3) .
C17 C18 1.373(3) .
C18 C19 1.388(3) .

loop_
_geom_torsion_atom_site_label_1
_geom_torsion_atom_site_label_2
_geom_torsion_atom_site_label_3
_geom_torsion_atom_site_label_4
_geom_torsion
_geom_torsion_site_symmetry_1
_geom_torsion_site_symmetry_4
O1 Eu1 N1 C8 27.87(13) . .
O3 Eu1 N1 C8 -73.71(14) 2_665 .
O3 Eu1 N1 C8 -33.30(18) . .
O5 Eu1 N1 C8 125.36(14) . .
O6 Eu1 N1 C8 89.89(14) . .
N3 Eu1 N1 C8 -156.67(13) . .
N2 Eu1 N1 C8 -160.51(15) . .
N4 Eu1 N1 C8 107.75(14) . .
C14 Eu1 N1 C8 -5.5(3) . .
Eu1 Eu1 N1 C8 -59.93(14) 2_665 .
O1 Eu1 N1 C9 -165.89(13) . .
O3 Eu1 N1 C9 92.54(12) 2_665 .
O3 Eu1 N1 C9 132.95(12) . .
O5 Eu1 N1 C9 -68.40(12) . .
O6 Eu1 N1 C9 -103.87(13) . .
N3 Eu1 N1 C9 9.57(15) . .
N2 Eu1 N1 C9 5.73(12) . .
N4 Eu1 N1 C9 -86.01(13) . .
C14 Eu1 N1 C9 160.73(16) . .
Eu1 Eu1 N1 C9 106.31(12) 2_665 .
O1 Eu1 N2 C11 -147.89(11) . .
O3 Eu1 N2 C11 115.29(11) 2_665 .
O3 Eu1 N2 C11 53.44(12) . .
O5 Eu1 N2 C11 -68.08(11) . .
O6 Eu1 N2 C11 -43.87(12) . .
N1 Eu1 N2 C11 -159.58(12) . .
N3 Eu1 N2 C11 23.56(11) . .
N4 Eu1 N2 C11 -58.06(11) . .
C14 Eu1 N2 C11 27.24(13) . .
Eu1 Eu1 N2 C11 88.72(11) 2_665 .
O1 Eu1 N2 C10 -20.07(14) . .
O3 Eu1 N2 C10 -116.89(11) 2_665 .
O3 Eu1 N2 C10 -178.74(10) . .
O5 Eu1 N2 C10 59.73(11) . .
O6 Eu1 N2 C10 83.94(12) . .
N1 Eu1 N2 C10 -31.76(11) . .
N3 Eu1 N2 C10 151.38(12) . .
N4 Eu1 N2 C10 69.76(12) . .
C14 Eu1 N2 C10 155.05(10) . .
Eu1 Eu1 N2 C10 -143.46(10) 2_665 .
O1 Eu1 N3 C13 -3.1(2) . .
O3 Eu1 N3 C13 107.31(14) 2_665 .
O3 Eu1 N3 C13 35.48(14) . .
O5 Eu1 N3 C13 -94.57(14) . .
O6 Eu1 N3 C13 -43.14(14) . .
N1 Eu1 N3 C13 -172.41(13) . .
N2 Eu1 N3 C13 -168.60(16) . .
N4 Eu1 N3 C13 -68.74(14) . .
C14 Eu1 N3 C13 14.83(13) . .
Eu1 Eu1 N3 C13 72.66(14) 2_665 .
O1 Eu1 N3 C12 172.87(12) . .
O3 Eu1 N3 C12 -76.71(12) 2_665 .
O3 Eu1 N3 C12 -148.54(13) . .
O5 Eu1 N3 C12 81.41(12) . .
O6 Eu1 N3 C12 132.84(12) . .
N1 Eu1 N3 C12 3.56(15) . .
N2 Eu1 N3 C12 7.38(12) . .
N4 Eu1 N3 C12 107.24(12) . .
C14 Eu1 N3 C12 -169.19(14) . .
Eu1 Eu1 N3 C12 -111.36(12) 2_665 .
O1 Eu1 N4 O7 36.3(14) . .
O3 Eu1 N4 O7 158.6(12) 2_665 .
O3 Eu1 N4 O7 126.5(14) . .
O5 Eu1 N4 O7 -77.7(14) . .
O6 Eu1 N4 O7 109.6(14) . .
N1 Eu1 N4 O7 -33.8(14) . .
N3 Eu1 N4 O7 -165.5(14) . .
N2 Eu1 N4 O7 -100.3(14) . .
C14 Eu1 N4 O7 134.1(14) . .
Eu1 Eu1 N4 O7 129.8(14) 2_665 .
O1 Eu1 N4 O6 -73.27(12) . .
O3 Eu1 N4 O6 49.0(4) 2_665 .
O3 Eu1 N4 O6 16.92(13) . .
O5 Eu1 N4 O6 172.7(2) . .
N1 Eu1 N4 O6 -143.39(12) . .
N3 Eu1 N4 O6 84.94(12) . .
N2 Eu1 N4 O6 150.12(12) . .
C14 Eu1 N4 O6 24.47(12) . .
Eu1 Eu1 N4 O6 20.21(14) 2_665 .
O1 Eu1 N4 O5 114.03(12) . .
O3 Eu1 N4 O5 -123.7(4) 2_665 .
O3 Eu1 N4 O5 -155.78(12) . .
O6 Eu1 N4 O5 -172.7(2) . .
N1 Eu1 N4 O5 43.91(13) . .
N3 Eu1 N4 O5 -87.76(12) . .
N2 Eu1 N4 O5 -22.58(13) . .
C14 Eu1 N4 O5 -148.23(12) . .
Eu1 Eu1 N4 O5 -152.49(10) 2_665 .
O3 Eu1 O1 C1 41.68(17) 2_665 .
O3 Eu1 O1 C1 114.41(16) . .
O5 Eu1 O1 C1 -120.61(16) . .
O6 Eu1 O1 C1 -169.04(17) . .
N1 Eu1 O1 C1 -38.20(16) . .
N3 Eu1 O1 C1 150.19(15) . .
N2 Eu1 O1 C1 -49.38(19) . .
N4 Eu1 O1 C1 -144.08(17) . .
C14 Eu1 O1 C1 134.58(16) . .
Eu1 Eu1 O1 C1 78.37(16) 2_665 .
O1 Eu1 O3 C14 106.31(12) . .
O3 Eu1 O3 C14 -154.85(15) 2_665 .
O5 Eu1 O3 C14 8.90(14) . .
O6 Eu1 O3 C14 28.80(12) . .
N1 Eu1 O3 C14 162.76(11) . .
N3 Eu1 O3 C14 -59.03(12) . .
N2 Eu1 O3 C14 -88.11(12) . .
N4 Eu1 O3 C14 21.40(13) . .
Eu1 Eu1 O3 C14 -154.85(15) 2_665 .
O1 Eu1 O3 Eu1 -98.84(5) . 2_665
O3 Eu1 O3 Eu1 0.0 2_665 2_665
O5 Eu1 O3 Eu1 163.75(5) . 2_665
O6 Eu1 O3 Eu1 -176.35(6) . 2_665
N1 Eu1 O3 Eu1 -42.38(10) . 2_665
N3 Eu1 O3 Eu1 95.83(6) . 2_665
N2 Eu1 O3 Eu1 66.75(7) . 2_665
N4 Eu1 O3 Eu1 176.26(5) . 2_665
C14 Eu1 O3 Eu1 154.85(15) . 2_665
O7 N4 O5 Eu1 173.0(2) . .
O6 N4 O5 Eu1 -7.03(19) . .
O1 Eu1 O5 N4 -66.00(12) . .
O3 Eu1 O5 N4 165.31(11) 2_665 .
O3 Eu1 O5 N4 29.25(14) . .
O6 Eu1 O5 N4 4.03(11) . .
N1 Eu1 O5 N4 -137.32(12) . .
N3 Eu1 O5 N4 89.95(12) . .
N2 Eu1 O5 N4 156.56(13) . .
C14 Eu1 O5 N4 32.51(13) . .
Eu1 Eu1 O5 N4 55.22(17) 2_665 .
O7 N4 O6 Eu1 -173.2(2) . .
O5 N4 O6 Eu1 6.85(18) . .
O1 Eu1 O6 N4 102.94(12) . .
O3 Eu1 O6 N4 -169.90(10) 2_665 .
O3 Eu1 O6 N4 -163.00(13) . .
O5 Eu1 O6 N4 -4.06(11) . .
N1 Eu1 O6 N4 43.80(14) . .
N3 Eu1 O6 N4 -92.52(12) . .
N2 Eu1 O6 N4 -34.34(13) . .
C14 Eu1 O6 N4 -151.45(14) . .
Eu1 Eu1 O6 N4 -165.35(11) 2_665 .
Eu1 O1 C1 C6 30.2(3) . .
Eu1 O1 C1 C2 -149.85(13) . .
C7 O2 C2 C3 115.2(2) . .
C7 O2 C2 C1 -69.0(2) . .
O1 C1 C2 C3 172.11(16) . .
C6 C1 C2 C3 -8.0(2) . .
O1 C1 C2 O2 -3.5(2) . .
C6 C1 C2 O2 176.39(15) . .
O2 C2 C3 C4 -179.40(17) . .
C1 C2 C3 C4 4.9(3) . .
C2 C3 C4 C5 1.4(3) . .
C3 C4 C5 C6 -4.3(3) . .
C4 C5 C6 C1 0.9(3) . .
C4 C5 C6 C8 179.41(16) . .
O1 C1 C6 C5 -174.98(16) . .
C2 C1 C6 C5 5.1(2) . .
O1 C1 C6 C8 6.6(3) . .
C2 C1 C6 C8 -173.33(15) . .
C9 N1 C8 C6 178.61(16) . .
Eu1 N1 C8 C6 -14.7(2) . .
C5 C6 C8 N1 171.36(17) . .
C1 C6 C8 N1 -10.2(3) . .
C8 N1 C9 C10 -171.94(15) . .
Eu1 N1 C9 C10 20.31(19) . .
C11 N2 C10 C9 -176.89(14) . .
Eu1 N2 C10 C9 55.48(15) . .
N1 C9 C10 N2 -49.62(19) . .
C10 N2 C11 C12 -177.94(14) . .
Eu1 N2 C11 C12 -51.31(16) . .
C13 N3 C12 C11 140.56(17) . .
Eu1 N3 C12 C11 -35.82(19) . .
N2 C11 C12 N3 57.02(19) . .
C12 N3 C13 C15 178.44(16) . .
Eu1 N3 C13 C15 -5.6(2) . .
Eu1 O3 C14 C15 -90.65(17) 2_665 .
Eu1 O3 C14 C15 58.80(18) . .
Eu1 O3 C14 C19 88.86(18) 2_665 .
Eu1 O3 C14 C19 -121.69(14) . .
Eu1 O3 C14 Eu1 -149.45(17) 2_665 .
O1 Eu1 C14 O3 -75.14(12) . .
O3 Eu1 C14 O3 23.96(14) 2_665 .
O5 Eu1 C14 O3 -172.47(12) . .
O6 Eu1 C14 O3 -146.83(14) . .
N1 Eu1 C14 O3 -43.3(2) . .
N3 Eu1 C14 O3 112.09(13) . .
N2 Eu1 C14 O3 108.21(12) . .
N4 Eu1 C14 O3 -158.84(12) . .
Eu1 Eu1 C14 O3 17.70(10) 2_665 .
O1 Eu1 C14 C15 151.62(10) . .
O3 Eu1 C14 C15 -109.28(10) 2_665 .
O3 Eu1 C14 C15 -133.24(17) . .
O5 Eu1 C14 C15 54.30(10) . .
O6 Eu1 C14 C15 79.93(10) . .
N1 Eu1 C14 C15 -176.57(16) . .
N3 Eu1 C14 C15 -21.14(9) . .
N2 Eu1 C14 C15 -25.02(11) . .
N4 Eu1 C14 C15 67.92(10) . .
Eu1 Eu1 C14 C15 -115.54(10) 2_665 .
O1 Eu1 C14 C19 12.73(16) . .
O3 Eu1 C14 C19 111.83(15) 2_665 .
O3 Eu1 C14 C19 87.88(19) . .
O5 Eu1 C14 C19 -84.59(15) . .
O6 Eu1 C14 C19 -58.96(15) . .
N1 Eu1 C14 C19 44.5(3) . .
N3 Eu1 C14 C19 -160.03(16) . .
N2 Eu1 C14 C19 -163.91(14) . .
N4 Eu1 C14 C19 -70.96(15) . .
Eu1 Eu1 C14 C19 105.58(16) 2_665 .
O3 C14 C15 C16 176.10(15) . .
C19 C14 C15 C16 -3.4(2) . .
Eu1 C14 C15 C16 -150.76(14) . .
O3 C14 C15 C13 -3.1(2) . .
C19 C14 C15 C13 177.38(15) . .
Eu1 C14 C15 C13 30.03(17) . .
N3 C13 C15 C14 -24.4(3) . .
N3 C13 C15 C16 156.35(17) . .
C14 C15 C16 C17 2.7(3) . .
C13 C15 C16 C17 -178.01(18) . .
C15 C16 C17 C18 -1.2(3) . .
C16 C17 C18 C19 0.5(3) . .
C20 O4 C19 C18 -83.3(3) . .
C20 O4 C19 C14 99.8(3) . .
C17 C18 C19 O4 -178.24(19) . .
C17 C18 C19 C14 -1.3(3) . .
O3 C14 C19 O4 0.1(2) . .
C15 C14 C19 O4 179.68(16) . .
Eu1 C14 C19 O4 -47.2(2) . .
O3 C14 C19 C18 -176.77(17) . .
C15 C14 C19 C18 2.8(3) . .
Eu1 C14 C19 C18 135.90(17) . .
